data_4304818
loop_
_publ_author_name
'Jun-ichi Ito'
'Yasuhiro Ohki'
'Masatoshi Iwata'
'Kazuyuki Tatsumi'

_publ_section_title
;
Trithio-Chloro Molybdate [MoClS3]-: A Versatile Precursor for Molybdenum
Trisulfido Complexes
;
_journal_name_full 'Inorganic Chemistry'
_journal_page_first 3763
_journal_page_last 3771
_journal_paper_doi 10.1021/ic702397j
_journal_volume 47
_journal_year 2008
_chemical_formula_sum 'C28 H29 Mo O P S3'
_chemical_formula_weight 604.63
_space_group_IT_number 14
_symmetry_cell_setting monoclinic
_symmetry_Int_Tables_number 14
_symmetry_space_group_name_Hall '-P 2yn'
_symmetry_space_group_name_H-M 'P 1 21/n 1'
_cell_angle_alpha 90
_cell_angle_beta 110.744(2)
_cell_angle_gamma 90
_cell_formula_units_Z 4
_cell_length_a 14.612(3)
_cell_length_b 11.813(2)
_cell_length_c 17.210(3)
_cell_measurement_reflns_used 7520
_cell_measurement_temperature 173.2
_cell_measurement_theta_max 27.5
_cell_measurement_theta_min 3.1
_cell_volume 2778.1(9)
_computing_cell_refinement CRYSTALCLEAR
_computing_data_collection CRYSTALCLEAR
_computing_data_reduction 'teXsan Ver. 1.11'
_computing_publication_material 'teXsan Ver. 1.11'
_computing_structure_refinement 'teXsan Ver. 1.10'
_computing_structure_solution SIR92
_diffrn_detector_area_resol_mean 28.57
_diffrn_measured_fraction_theta_full 0.9768
_diffrn_measured_fraction_theta_max 0.9768
_diffrn_measurement_device_type 'Rigaku/MSC Mercury CCD'
_diffrn_measurement_method \w
_diffrn_radiation_type 'Mo K\a'
_diffrn_radiation_wavelength 0.7107
_diffrn_reflns_av_R_equivalents 0.024
_diffrn_reflns_limit_h_max 18
_diffrn_reflns_limit_h_min -16
_diffrn_reflns_limit_k_max 15
_diffrn_reflns_limit_k_min -15
_diffrn_reflns_limit_l_max 21
_diffrn_reflns_limit_l_min -22
_diffrn_reflns_number 22854
_diffrn_reflns_theta_full 27.48
_diffrn_reflns_theta_max 27.48
_exptl_absorpt_coefficient_mu 0.774
_exptl_absorpt_correction_T_max 0.926
_exptl_absorpt_correction_T_min 0.852
_exptl_absorpt_correction_type multi-scan
_exptl_absorpt_process_details '(Jacobson, 1998)'
_exptl_crystal_colour red
_exptl_crystal_density_diffrn 1.446
_exptl_crystal_density_method 'not measured'
_exptl_crystal_description Prism
_exptl_crystal_size_max 0.200
_exptl_crystal_size_mid 0.200
_exptl_crystal_size_min 0.100
_refine_diff_density_max 0.94
_refine_diff_density_min -0.45
_refine_ls_extinction_method none
_refine_ls_goodness_of_fit_ref 1.286
_refine_ls_hydrogen_treatment noref
_refine_ls_number_parameters 307
_refine_ls_number_reflns 6107
_refine_ls_R_factor_gt 0.0366
_refine_ls_shift/su_max 0.0031
_refine_ls_structure_factor_coef F
_refine_ls_weighting_details 'w = 1/[\s^2^(Fo) + 0.00063|Fo|^2^]'
_refine_ls_weighting_scheme calc
_refine_ls_wR_factor_ref 0.0517
_reflns_number_gt 5145
_reflns_number_total 6218
_reflns_threshold_expression F^2^>2.0\s(F^2^)
_cod_data_source_file ic702397j-file004_5.cif
_cod_data_source_block '_MoS3(OtBu)'
_cod_original_cell_volume 2777.9(9)
_cod_original_formula_sum 'C28 H29 Mo O P S3 '
_cod_database_code 4304818

loop_
_symmetry_equiv_pos_as_xyz
x,y,z
1/2-x,1/2+y,1/2-z
-x,-y,-z
1/2+x,1/2-y,1/2+z

loop_
_atom_site_label
_atom_site_type_symbol
_atom_site_fract_x
_atom_site_fract_y
_atom_site_fract_z
_atom_site_U_iso_or_equiv
_atom_site_adp_type
_atom_site_occupancy
_atom_site_calc_flag
_atom_site_refinement_flags
_atom_site_disorder_assembly
_atom_site_disorder_group
Mo(1) Mo 1.03220(2) -0.21240(2) 0.80598(1) 0.02152(6) Uani 1.00 d . . .
S(1) S 0.88549(5) -0.17438(6) 0.72266(4) 0.0271(2) Uani 1.00 d . . .
S(2) S 1.07391(6) -0.37916(6) 0.77959(5) 0.0360(2) Uani 1.00 d . . .
S(3) S 1.03428(6) -0.20841(7) 0.93170(4) 0.0351(2) Uani 1.00 d . . .
P(1) P 0.87426(5) 0.22963(5) 0.64022(4) 0.0182(1) Uani 1.00 d . . .
O(1) O 1.1165(1) -0.1036(2) 0.7895(1) 0.0325(5) Uani 1.00 d . . .
C(1) C 1.2384(3) 0.0384(4) 0.8176(4) 0.103(2) Uani 1.00 d . . .
C(2) C 1.2202(2) -0.0858(3) 0.8092(2) 0.0302(7) Uani 1.00 d . . .
C(3) C 1.2451(3) -0.1295(5) 0.7387(4) 0.089(2) Uani 1.00 d . . .
C(4) C 1.2746(3) -0.1445(8) 0.8880(4) 0.152(3) Uani 1.00 d . . .
C(5) C 0.9537(2) 0.2264(2) 0.7473(1) 0.0179(6) Uani 1.00 d . . .
C(6) C 1.0008(2) 0.3258(2) 0.7843(2) 0.0248(6) Uani 1.00 d . . .
C(7) C 1.0647(2) 0.3232(3) 0.8660(2) 0.0308(7) Uani 1.00 d . . .
C(8) C 1.0810(2) 0.2232(3) 0.9110(2) 0.0300(7) Uani 1.00 d . . .
C(9) C 1.0356(2) 0.1249(3) 0.8742(2) 0.0299(7) Uani 1.00 d . . .
C(10) C 0.9710(2) 0.1249(2) 0.7923(2) 0.0256(6) Uani 1.00 d . . .
C(11) C 0.9449(2) 0.2048(2) 0.5751(2) 0.0222(6) Uani 1.00 d . . .
C(12) C 0.9170(2) 0.2510(3) 0.4953(2) 0.0325(7) Uani 1.00 d . . .
C(13) C 0.9705(2) 0.2262(3) 0.4454(2) 0.0363(8) Uani 1.00 d . . .
C(14) C 1.0506(2) 0.1575(3) 0.4733(2) 0.0415(9) Uani 1.00 d . . .
C(15) C 1.0783(3) 0.1114(4) 0.5520(2) 0.054(1) Uani 1.00 d . . .
C(16) C 1.0259(2) 0.1340(3) 0.6031(2) 0.0388(8) Uani 1.00 d . . .
C(17) C 0.8199(2) 0.3674(2) 0.6175(1) 0.0217(6) Uani 1.00 d . . .
C(18) C 0.8768(2) 0.4591(2) 0.6102(2) 0.0292(7) Uani 1.00 d . . .
C(19) C 0.8388(2) 0.5682(3) 0.6019(2) 0.0345(7) Uani 1.00 d . . .
C(20) C 0.7433(2) 0.5853(2) 0.5982(2) 0.0363(8) Uani 1.00 d . . .
C(21) C 0.6861(2) 0.4946(3) 0.6036(2) 0.0331(7) Uani 1.00 d . . .
C(22) C 0.7244(2) 0.3855(2) 0.6154(2) 0.0242(6) Uani 1.00 d . . .
C(23) C 0.7829(2) 0.1216(2) 0.6205(1) 0.0201(6) Uani 1.00 d . . .
C(24) C 0.7620(2) 0.0522(2) 0.5506(2) 0.0253(6) Uani 1.00 d . . .
C(25) C 0.6898(2) -0.0304(2) 0.5352(2) 0.0312(7) Uani 1.00 d . . .
C(26) C 0.6384(2) -0.0422(3) 0.5885(2) 0.0353(8) Uani 1.00 d . . .
C(27) C 0.6582(2) 0.0272(3) 0.6572(2) 0.0352(8) Uani 1.00 d . . .
C(28) C 0.7308(2) 0.1086(2) 0.6744(2) 0.0280(7) Uani 1.00 d . . .
H(1) H 1.1822 0.0782 0.7797 0.1231 Uiso 1.00 calc . . .
H(2) H 1.1971 -0.1856 0.7087 0.1070 Uiso 1.00 calc . . .
H(3) H 1.2329 -0.1525 0.9207 0.1829 Uiso 1.00 calc . . .
H(4) H 1.2489 0.0615 0.8742 0.1231 Uiso 1.00 calc . . .
H(5) H 1.2959 0.0565 0.8043 0.1231 Uiso 1.00 calc . . .
H(6) H 1.2451 -0.0677 0.7016 0.1070 Uiso 1.00 calc . . .
H(7) H 1.3095 -0.1640 0.7594 0.1070 Uiso 1.00 calc . . .
H(8) H 1.2944 -0.2190 0.8759 0.1829 Uiso 1.00 calc . . .
H(9) H 1.3322 -0.1009 0.9189 0.1829 Uiso 1.00 calc . . .
H(10) H 0.9888 0.3960 0.7531 0.0297 Uiso 1.00 calc . . .
H(11) H 1.0984 0.3918 0.8918 0.0370 Uiso 1.00 calc . . .
H(12) H 1.1245 0.2226 0.9686 0.0360 Uiso 1.00 calc . . .
H(13) H 1.0487 0.0548 0.9057 0.0359 Uiso 1.00 calc . . .
H(14) H 0.9385 0.0556 0.7667 0.0308 Uiso 1.00 calc . . .
H(15) H 0.8603 0.3003 0.4751 0.0390 Uiso 1.00 calc . . .
H(16) H 0.9509 0.2579 0.3899 0.0436 Uiso 1.00 calc . . .
H(17) H 1.0881 0.1411 0.4380 0.0498 Uiso 1.00 calc . . .
H(18) H 1.1352 0.0625 0.5716 0.0651 Uiso 1.00 calc . . .
H(19) H 1.0455 0.1007 0.6582 0.0466 Uiso 1.00 calc . . .
H(20) H 0.9427 0.4466 0.6110 0.0350 Uiso 1.00 calc . . .
H(21) H 0.8789 0.6321 0.5986 0.0414 Uiso 1.00 calc . . .
H(22) H 0.7166 0.6614 0.5918 0.0436 Uiso 1.00 calc . . .
H(23) H 0.6188 0.5072 0.5992 0.0397 Uiso 1.00 calc . . .
H(24) H 0.6852 0.3225 0.6220 0.0290 Uiso 1.00 calc . . .
H(25) H 0.7977 0.0614 0.5131 0.0304 Uiso 1.00 calc . . .
H(26) H 0.6755 -0.0796 0.4872 0.0375 Uiso 1.00 calc . . .
H(27) H 0.5881 -0.0997 0.5775 0.0424 Uiso 1.00 calc . . .
H(28) H 0.6209 0.0187 0.6936 0.0422 Uiso 1.00 calc . . .
H(29) H 0.7454 0.1562 0.7233 0.0336 Uiso 1.00 calc . . .

loop_
_atom_site_aniso_label
_atom_site_aniso_U_11
_atom_site_aniso_U_22
_atom_site_aniso_U_33
_atom_site_aniso_U_12
_atom_site_aniso_U_13
_atom_site_aniso_U_23
Mo(1) 0.0223(1) 0.0195(1) 0.0246(1) -0.00020(8) 0.01056(9) -0.00049(8)
S(1) 0.0252(3) 0.0279(4) 0.0269(3) -0.0007(3) 0.0076(3) 0.0007(3)
S(2) 0.0425(4) 0.0218(4) 0.0486(4) 0.0046(3) 0.0220(3) -0.0015(3)
S(3) 0.0359(4) 0.0468(5) 0.0230(3) 0.0060(3) 0.0108(3) 0.0008(3)
P(1) 0.0189(3) 0.0190(3) 0.0170(3) -0.0009(2) 0.0069(2) -0.0005(2)
O(1) 0.0240(9) 0.027(1) 0.049(1) -0.0031(8) 0.0160(8) 0.0006(9)
C(1) 0.043(2) 0.058(3) 0.221(7) -0.028(2) 0.064(3) -0.057(4)
C(2) 0.022(1) 0.037(2) 0.033(1) -0.004(1) 0.010(1) -0.002(1)
C(3) 0.067(3) 0.118(4) 0.112(4) -0.047(3) 0.068(3) -0.063(3)
C(4) 0.042(2) 0.283(10) 0.095(4) -0.044(4) -0.022(3) 0.113(5)
C(5) 0.019(1) 0.019(1) 0.016(1) 0.0014(9) 0.0071(9) -0.0007(9)
C(6) 0.028(1) 0.022(1) 0.024(1) -0.002(1) 0.008(1) -0.001(1)
C(7) 0.031(1) 0.029(1) 0.026(1) -0.005(1) 0.003(1) -0.007(1)
C(8) 0.027(1) 0.041(2) 0.019(1) 0.003(1) 0.006(1) 0.002(1)
C(9) 0.031(1) 0.031(2) 0.027(1) 0.003(1) 0.009(1) 0.010(1)
C(10) 0.028(1) 0.021(1) 0.026(1) -0.001(1) 0.008(1) 0.004(1)
C(11) 0.023(1) 0.026(1) 0.020(1) -0.0041(10) 0.0095(10) -0.0018(10)
C(12) 0.033(1) 0.042(2) 0.024(1) 0.001(1) 0.012(1) 0.004(1)
C(13) 0.046(2) 0.044(2) 0.023(1) -0.007(1) 0.016(1) 0.001(1)
C(14) 0.050(2) 0.047(2) 0.041(2) 0.002(2) 0.032(1) -0.004(1)
C(15) 0.059(2) 0.070(3) 0.044(2) 0.033(2) 0.032(2) 0.013(2)
C(16) 0.041(2) 0.050(2) 0.030(1) 0.018(1) 0.018(1) 0.009(1)
C(17) 0.023(1) 0.020(1) 0.020(1) 0.0014(10) 0.0056(9) 0.0000(9)
C(18) 0.027(1) 0.027(1) 0.029(1) -0.001(1) 0.005(1) 0.006(1)
C(19) 0.038(2) 0.025(1) 0.033(1) -0.002(1) 0.003(1) 0.007(1)
C(20) 0.045(2) 0.021(1) 0.034(2) 0.008(1) 0.004(1) 0.002(1)
C(21) 0.030(1) 0.035(2) 0.031(1) 0.008(1) 0.007(1) -0.003(1)
C(22) 0.024(1) 0.025(1) 0.022(1) 0.000(1) 0.0057(10) -0.0013(10)
C(23) 0.020(1) 0.016(1) 0.022(1) 0.0017(9) 0.0055(9) 0.0012(9)
C(24) 0.026(1) 0.024(1) 0.024(1) 0.001(1) 0.0069(10) -0.001(1)
C(25) 0.033(1) 0.027(1) 0.028(1) -0.005(1) 0.004(1) -0.005(1)
C(26) 0.028(1) 0.028(2) 0.048(2) -0.009(1) 0.011(1) -0.003(1)
C(27) 0.034(1) 0.032(2) 0.046(2) -0.005(1) 0.023(1) 0.001(1)
C(28) 0.030(1) 0.024(1) 0.034(1) -0.003(1) 0.015(1) -0.004(1)

loop_
_atom_type_symbol
_atom_type_description
_atom_type_scat_dispersion_real
_atom_type_scat_dispersion_imag
_atom_type_scat_source
C C 0.003 0.002
;International Tables for Crystallography
(1992, Vol. C, Tables 4.2.6.8 and 6.1.1.1)
;
H H 0.000 0.000
;International Tables for Crystallography
(1992, Vol. C, Table 6.1.1.2)
;
Mo Mo -1.683 0.686
;International Tables for Crystallography
(1992, Vol. C, Tables 4.2.6.8 and 6.1.1.1)
;
P P 0.102 0.094
;International Tables for Crystallography
(1992, Vol. C, Tables 4.2.6.8 and 6.1.1.1)
;
S S 0.125 0.123
;International Tables for Crystallography
(1992, Vol. C, Tables 4.2.6.8 and 6.1.1.1)
;
O O 0.011 0.006
;International Tables for Crystallography
(1992, Vol. C, Tables 4.2.6.8 and 6.1.1.1)
;

loop_
_geom_angle_atom_site_label_1
_geom_angle_atom_site_label_2
_geom_angle_atom_site_label_3
_geom_angle
_geom_angle_site_symmetry_1
_geom_angle_site_symmetry_2
_geom_angle_site_symmetry_3
_geom_angle_publ_flag
S(1) Mo(1) S(2) 109.73(3) . . . yes
S(1) Mo(1) S(3) 108.64(3) . . . yes
S(1) Mo(1) O(1) 107.94(6) . . . yes
S(2) Mo(1) S(3) 109.09(3) . . . yes
S(2) Mo(1) O(1) 110.19(7) . . . yes
S(3) Mo(1) O(1) 111.23(7) . . . yes
C(5) P(1) C(11) 109.4(1) . . . yes
C(5) P(1) C(17) 108.6(1) . . . yes
C(5) P(1) C(23) 110.3(1) . . . yes
C(11) P(1) C(17) 108.7(1) . . . yes
C(11) P(1) C(23) 108.7(1) . . . yes
C(17) P(1) C(23) 111.3(1) . . . yes
Mo(1) O(1) C(2) 139.1(2) . . . yes
O(1) C(2) C(1) 107.6(3) . . . yes
O(1) C(2) C(3) 107.4(3) . . . yes
O(1) C(2) C(4) 109.0(3) . . . yes
C(1) C(2) C(3) 109.7(4) . . . yes
C(1) C(2) C(4) 110.8(5) . . . yes
C(3) C(2) C(4) 112.3(5) . . . yes
P(1) C(5) C(6) 119.0(2) . . . yes
P(1) C(5) C(10) 120.6(2) . . . yes
C(6) C(5) C(10) 120.3(2) . . . yes
C(5) C(6) C(7) 119.4(2) . . . yes
C(6) C(7) C(8) 120.4(3) . . . yes
C(7) C(8) C(9) 120.2(2) . . . yes
C(8) C(9) C(10) 120.6(3) . . . yes
C(5) C(10) C(9) 119.0(2) . . . yes
P(1) C(11) C(12) 121.1(2) . . . yes
P(1) C(11) C(16) 119.2(2) . . . yes
C(12) C(11) C(16) 119.6(3) . . . yes
C(11) C(12) C(13) 119.6(3) . . . yes
C(12) C(13) C(14) 120.7(3) . . . yes
C(13) C(14) C(15) 119.8(3) . . . yes
C(14) C(15) C(16) 120.9(3) . . . yes
C(11) C(16) C(15) 119.4(3) . . . yes
P(1) C(17) C(18) 119.4(2) . . . yes
P(1) C(17) C(22) 120.4(2) . . . yes
C(18) C(17) C(22) 119.9(2) . . . yes
C(17) C(18) C(19) 120.0(3) . . . yes
C(18) C(19) C(20) 119.8(3) . . . yes
C(19) C(20) C(21) 120.4(3) . . . yes
C(20) C(21) C(22) 120.4(3) . . . yes
C(17) C(22) C(21) 119.4(3) . . . yes
P(1) C(23) C(24) 120.2(2) . . . yes
P(1) C(23) C(28) 119.7(2) . . . yes
C(24) C(23) C(28) 120.1(2) . . . yes
C(23) C(24) C(25) 119.7(3) . . . yes
C(24) C(25) C(26) 119.8(3) . . . yes
C(25) C(26) C(27) 120.7(3) . . . yes
C(26) C(27) C(28) 120.4(3) . . . yes
C(23) C(28) C(27) 119.3(2) . . . yes

loop_
_geom_bond_atom_site_label_1
_geom_bond_atom_site_label_2
_geom_bond_distance
_geom_bond_site_symmetry_1
_geom_bond_site_symmetry_2
_geom_bond_publ_flag
Mo(1) S(1) 2.1623(7) . . yes
Mo(1) S(2) 2.1574(8) . . yes
Mo(1) S(3) 2.1535(8) . . yes
Mo(1) O(1) 1.870(2) . . yes
P(1) C(5) 1.797(2) . . yes
P(1) C(11) 1.797(3) . . yes
P(1) C(17) 1.793(3) . . yes
P(1) C(23) 1.790(3) . . yes
O(1) C(2) 1.447(3) . . yes
C(1) C(2) 1.489(5) . . yes
C(2) C(3) 1.478(5) . . yes
C(2) C(4) 1.479(5) . . yes
C(5) C(6) 1.395(4) . . yes
C(5) C(10) 1.401(3) . . yes
C(6) C(7) 1.386(4) . . yes
C(7) C(8) 1.386(4) . . yes
C(8) C(9) 1.376(4) . . yes
C(9) C(10) 1.391(4) . . yes
C(11) C(12) 1.397(4) . . yes
C(11) C(16) 1.389(4) . . yes
C(12) C(13) 1.383(4) . . yes
C(13) C(14) 1.364(5) . . yes
C(14) C(15) 1.380(5) . . yes
C(15) C(16) 1.382(4) . . yes
C(17) C(18) 1.397(4) . . yes
C(17) C(22) 1.399(4) . . yes
C(18) C(19) 1.390(4) . . yes
C(19) C(20) 1.390(5) . . yes
C(20) C(21) 1.382(4) . . yes
C(21) C(22) 1.391(4) . . yes
C(23) C(24) 1.397(4) . . yes
C(23) C(28) 1.403(4) . . yes
C(24) C(25) 1.392(4) . . yes
C(25) C(26) 1.382(4) . . yes
C(26) C(27) 1.383(4) . . yes
C(27) C(28) 1.384(4) . . yes

loop_
_geom_contact_atom_site_label_1
_geom_contact_atom_site_label_2
_geom_contact_distance
_geom_contact_site_symmetry_1
_geom_contact_site_symmetry_2
_geom_contact_publ_flag
O(1) C(10) 3.447(4) . . ?
O(1) C(9) 3.469(4) . . ?
C(1) C(9) 3.581(6) . . ?
C(4) C(15) 3.525(10) . 2_746 ?
C(4) C(19) 3.577(8) . 4_555 ?
C(15) C(15) 3.530(9) . 3_756 ?

loop_
_geom_torsion_atom_site_label_1
_geom_torsion_atom_site_label_2
_geom_torsion_atom_site_label_3
_geom_torsion_atom_site_label_4
_geom_torsion
_geom_torsion_site_symmetry_1
_geom_torsion_site_symmetry_2
_geom_torsion_site_symmetry_3
_geom_torsion_site_symmetry_4
_geom_torsion_publ_flag
Mo(1) O(1) C(2) C(1) -149.7(4) . . . . yes
Mo(1) O(1) C(2) C(3) 92.4(4) . . . . yes
Mo(1) O(1) C(2) C(4) -29.5(6) . . . . yes
S(1) Mo(1) O(1) C(2) -165.5(3) . . . . yes
S(2) Mo(1) O(1) C(2) -45.7(3) . . . . yes
S(3) Mo(1) O(1) C(2) 75.4(3) . . . . yes
P(1) C(5) C(6) C(7) -177.8(2) . . . . yes
P(1) C(5) C(10) C(9) 177.8(2) . . . . yes
P(1) C(11) C(12) C(13) -177.1(2) . . . . yes
P(1) C(11) C(16) C(15) 177.6(3) . . . . yes
P(1) C(17) C(18) C(19) -172.8(2) . . . . yes
P(1) C(17) C(22) C(21) 175.3(2) . . . . yes
P(1) C(23) C(24) C(25) -179.0(2) . . . . yes
P(1) C(23) C(28) C(27) 178.0(2) . . . . yes
C(5) P(1) C(11) C(12) -150.4(2) . . . . yes
C(5) P(1) C(11) C(16) 32.8(3) . . . . yes
C(5) P(1) C(17) C(18) 73.3(2) . . . . yes
C(5) P(1) C(17) C(22) -100.2(2) . . . . yes
C(5) P(1) C(23) C(24) -133.7(2) . . . . yes
C(5) P(1) C(23) C(28) 47.7(2) . . . . yes
C(5) C(6) C(7) C(8) -0.8(4) . . . . yes
C(5) C(10) C(9) C(8) 0.8(4) . . . . yes
C(6) C(5) P(1) C(11) 87.3(2) . . . . yes
C(6) C(5) P(1) C(17) -31.1(2) . . . . yes
C(6) C(5) P(1) C(23) -153.2(2) . . . . yes
C(6) C(5) C(10) C(9) 0.1(4) . . . . yes
C(6) C(7) C(8) C(9) 1.7(5) . . . . yes
C(7) C(6) C(5) C(10) -0.1(4) . . . . yes
C(7) C(8) C(9) C(10) -1.7(5) . . . . yes
C(10) C(5) P(1) C(11) -90.4(2) . . . . yes
C(10) C(5) P(1) C(17) 151.2(2) . . . . yes
C(10) C(5) P(1) C(23) 29.1(3) . . . . yes
C(11) P(1) C(17) C(18) -45.5(2) . . . . yes
C(11) P(1) C(17) C(22) 140.9(2) . . . . yes
C(11) P(1) C(23) C(24) -13.9(2) . . . . yes
C(11) P(1) C(23) C(28) 167.5(2) . . . . yes
C(11) C(12) C(13) C(14) -0.4(5) . . . . yes
C(11) C(16) C(15) C(14) -0.5(6) . . . . yes
C(12) C(11) P(1) C(17) -32.1(3) . . . . yes
C(12) C(11) P(1) C(23) 89.1(2) . . . . yes
C(12) C(11) C(16) C(15) 0.7(5) . . . . yes
C(12) C(13) C(14) C(15) 0.6(5) . . . . yes
C(13) C(12) C(11) C(16) -0.3(4) . . . . yes
C(13) C(14) C(15) C(16) -0.1(6) . . . . yes
C(16) C(11) P(1) C(17) 151.1(2) . . . . yes
C(16) C(11) P(1) C(23) -87.7(3) . . . . yes
C(17) P(1) C(23) C(24) 105.7(2) . . . . yes
C(17) P(1) C(23) C(28) -72.9(2) . . . . yes
C(17) C(18) C(19) C(20) -1.9(4) . . . . yes
C(17) C(22) C(21) C(20) -3.2(4) . . . . yes
C(18) C(17) P(1) C(23) -165.1(2) . . . . yes
C(18) C(17) C(22) C(21) 1.8(4) . . . . yes
C(18) C(19) C(20) C(21) 0.6(4) . . . . yes
C(19) C(18) C(17) C(22) 0.7(4) . . . . yes
C(19) C(20) C(21) C(22) 2.0(4) . . . . yes
C(22) C(17) P(1) C(23) 21.3(2) . . . . yes
C(23) C(24) C(25) C(26) 0.8(4) . . . . yes
C(23) C(28) C(27) C(26) 1.2(4) . . . . yes
C(24) C(23) C(28) C(27) -0.6(4) . . . . yes
C(24) C(25) C(26) C(27) -0.1(5) . . . . yes
C(25) C(24) C(23) C(28) -0.4(4) . . . . yes
C(25) C(26) C(27) C(28) -0.9(5) . . . . yes
C(25) C(26) C(27) C(28) -0.9(5) . . . . yes

loop_
_cod_related_entry_id
_cod_related_entry_database
_cod_related_entry_code
1 ChemSpider 30660787
